data_1007215
loop_
_publ_author_name
'Schuelke, U'
'Averbuch-Pouchot, M T'
'Durif, A'

_publ_section_title
;
Preparation and crystal structure of ammonium cyclooctaphosphate
trihydrate: (NH~4~)~8~P~8~O~24~ . 3H~2~O
;
_journal_coden_ASTM ZAACAB
_journal_name_full
;
Zeitschrift fuer Anorganische und Allgemeine Chemie
;
_journal_page_first 374
_journal_page_last 380
_journal_paper_doi 10.1002/zaac.19936190223
_journal_volume 619
_journal_year 1993
_chemical_formula_structural '(N H4)8 (P8 O24) (H2 O)3'
_chemical_formula_sum 'H38 N8 O27 P8'
_chemical_name_systematic 'Octaammonium cyclo-octaphosphate trihydrate'
_space_group_IT_number 9
_symmetry_cell_setting monoclinic
_symmetry_Int_Tables_number 9
_symmetry_space_group_name_Hall 'C -2yc'
_symmetry_space_group_name_H-M 'C 1 c 1'
_cell_angle_alpha 90
_cell_angle_beta 112.06(6)
_cell_angle_gamma 90
_cell_formula_units_Z 4
_cell_length_a 24.268(14)
_cell_length_b 6.700(3)
_cell_length_c 20.586(13)
_cell_volume 3102.1
_refine_ls_R_factor_all 0.037
_cod_database_code 1007215

loop_
_symmetry_equiv_pos_as_xyz
x,y,z
x,-y,1/2+z
1/2+x,1/2+y,z
1/2+x,1/2-y,1/2+z

loop_
_atom_site_label
_atom_site_type_symbol
_atom_site_symmetry_multiplicity
_atom_site_Wyckoff_symbol
_atom_site_fract_x
_atom_site_fract_y
_atom_site_fract_z
_atom_site_occupancy
_atom_site_attached_hydrogens
_atom_site_calc_flag
N1 N3- 4 a 0.3644 0.1546(6) 0.6592 1. 0 d
N2 N3- 4 a 0.0495(2) 0.8131(7) 0.7153(2) 1. 0 d
N3 N3- 4 a 0.1395(2) 0.6541(6) 0.3315(2) 1. 0 d
N4 N3- 4 a 0.4562(2) 0.3020(7) 0.2820(2) 1. 0 d
N5 N3- 4 a 0.4246(2) 0.1904(6) 0.4859(2) 1. 0 d
N6 N3- 4 a 0.0861(2) 0.6735(6) 0.5065(2) 1. 0 d
N7 N3- 4 a 0.2548(2) 0.7330(6) 0.6123(2) 1. 0 d
N8 N3- 4 a 0.2521(2) 0.2833(6) 0.4147(2) 1. 0 d
P1 P5+ 4 a 0.48425(4) 0.1852(2) 0.87037(5) 1. 0 d
P2 P5+ 4 a 0.37228(4) 0.3556(2) 0.86109(5) 1. 0 d
P3 P5+ 4 a 0.31915(4) 0.2125(2) 0.95805(5) 1. 0 d
P4 P5+ 4 a 0.40335(4) 0.6310(2) 0.58983(5) 1. 0 d
P5 P5+ 4 a 0.51571(4) 0.8316(2) 0.62621(5) 1. 0 d
P6 P5+ 4 a 0.12279(4) 0.1327(2) 0.63137(5) 1. 0 d
P7 P5+ 4 a 0.18380(4) 0.2480(2) 0.54069(5) 1. 0 d
P8 P5+ 4 a 0.59712(4) 0.3805(2) 0.90464(5) 1. 0 d
O1 O2- 4 a 0.4788(1) 0.7786(6) 0.2973(1) 1. 0 d
O2 O2- 4 a 0.4745(1) 0.9810(5) 0.8926(2) 1. 0 d
O3 O2- 4 a 0.4442(1) 0.3454(5) 0.8912(2) 1. 0 d
O4 O2- 4 a 0.3475(1) 0.7223(5) 0.2889(1) 1. 0 d
O5 O2- 4 a 0.3566(2) 0.5591(5) 0.8761(2) 1. 0 d
O6 O2- 4 a 0.3596(1) 0.1960(5) 0.9118(1) 1. 0 d
O7 O2- 4 a 0.3268(1) 0.9830(5) 0.4950(2) 1. 0 d
O8 O2- 4 a 0.2598(1) 0.2898(6) 0.9161(2) 1. 0 d
O9 O2- 4 a 0.3528(1) 0.6140(4) 0.5129(1) 1. 0 d
O10 O2- 4 a 0.3788(1) 0.7331(5) 0.6370(1) 1. 0 d
O11 O2- 4 a 0.4293(1) 0.4298(5) 0.6091(2) 1. 0 d
O12 O2- 4 a 0.4498(1) 0.7731(5) 0.5742(1) 1. 0 d
O13 O2- 4 a 0.0230(1) 0.2924(7) 0.7003(2) 1. 0 d
O14 O2- 4 a 0.0292(1) 0.5309(5) 0.6045(2) 1. 0 d
O15 O2- 4 a 0.0524(1) 0.1645(5) 0.6031(1) 1. 0 d
O16 O2- 4 a 0.1506(1) 0.2077(6) 0.7044(2) 1. 0 d
O17 O2- 4 a 0.1342(2) 0.9239(5) 0.6164(2) 1. 0 d
O18 O2- 4 a 0.1400(1) 0.2838(4) 0.5812(1) 1. 0 d
O19 O2- 4 a 0.2392(1) 0.1473(5) 0.5860(2) 1. 0 d
O20 O2- 4 a 0.1866(1) 0.4434(5) 0.5074(2) 1. 0 d
O21 O2- 4 a 0.1472(1) 0.0898(4) 0.4817(1) 1. 0 d
O22 O2- 4 a 0.5733(1) 0.5834(5) 0.8799(2) 1. 0 d
O23 O2- 4 a 0.6205(1) 0.2576(6) 0.8616(2) 1. 0 d
O24 O2- 4 a 0.5486(1) 0.2557(5) 0.9242(1) 1. 0 d
O25 O2- 4 a 0.3337(2) 0.1481(6) 0.2622(2) 1. 0 d
O26 O2- 4 a 0.1950(3) 0.182(1) 0.2747(2) 1. 0 d
O27 O2- 4 a 0.2385(2) 0.4961(7) 0.7193(2) 1. 0 d
H1 H1+ 4 a 0.363(3) 0.18(1) 0.693(4) 1. 0 d
H2 H1+ 4 a 0.376(3) 0.04(1) 0.658(4) 1. 0 d
H3 H1+ 4 a 0.387(3) 0.23(1) 0.644(4) 1. 0 d
H4 H1+ 4 a 0.325(3) 0.17(1) 0.633(4) 1. 0 d
H5 H1+ 4 a 0.084(3) 0.18(1) 0.234(4) 1. 0 d
H6 H1+ 4 a 0.024(4) 0.23(1) 0.236(4) 1. 0 d
H7 H1+ 4 a 0.048(3) 0.73(1) 0.684(4) 1. 0 d
H8 H1+ 4 a 0.049(3) 0.96(1) 0.708(4) 1. 0 d
H9 H1+ 4 a 0.174(3) 0.69(1) 0.351(4) 1. 0 d
H10 H1+ 4 a 0.135(3) 0.68(1) 0.291(3) 1. 0 d
H11 H1+ 4 a 0.115(3) 0.72(1) 0.741(3) 1. 0 d
H12 H1+ 4 a 0.127(3) 0.54(1) 0.338(4) 1. 0 d
H13 H1+ 4 a 0.475(3) 0.70(1) 0.752(4) 1. 0 d
H14 H1+ 4 a 0.460(3) 0.23(1) 0.319(4) 1. 0 d
H15 H1+ 4 a 0.955(3) 0.95(1) 0.293(4) 1. 0 d
H16 H1+ 4 a 0.412(3) 0.73(1) 0.762(4) 1. 0 d
H17 H1+ 4 a 0.401(3) 0.27(1) 0.455(4) 1. 0 d
H18 H1+ 4 a 0.439(3) 0.23(1) 0.525(4) 1. 0 d
H19 H1+ 4 a 0.438(3) 0.10(1) 0.466(3) 1. 0 d
H20 H1+ 4 a 0.389(3) 0.09(1) 0.484(4) 1. 0 d
H21 H1+ 4 a 0.099(3) 0.77(1) 0.541(3) 1. 0 d
H22 H1+ 4 a 0.114(3) 0.59(1) 0.509(4) 1. 0 d
H23 H1+ 4 a 0.061(3) 0.62(1) 0.509(4) 1. 0 d
H24 H1+ 4 a 0.063(3) 0.73(1) 0.468(4) 1. 0 d
H25 H1+ 4 a 0.249(3) 0.69(1) 0.635(3) 1. 0 d
H26 H1+ 4 a 0.236(3) 0.86(1) 0.603(3) 1. 0 d
H27 H1+ 4 a 0.290(3) 0.73(1) 0.617(3) 1. 0 d
H28 H1+ 4 a 0.235(3) 0.67(1) 0.563(4) 1. 0 d
H29 H1+ 4 a 0.272(3) 0.19(1) 0.443(3) 1. 0 d
H30 H1+ 4 a 0.210(4) 0.23(1) 0.399(4) 1. 0 d
H31 H1+ 4 a 0.275(4) 0.37(2) 0.400(4) 1. 0 d
H32 H1+ 4 a 0.237(3) 0.36(1) 0.426(4) 1. 0 d
H33 H1+ 4 a 0.325(3) 0.06(1) 0.279(4) 1. 0 d
H34 H1+ 4 a 0.336(3) 0.23(1) 0.293(4) 1. 0 d
H35 H1+ 4 a 0.190(4) 0.09(1) 0.239(4) 1. 0 d
H36 H1+ 4 a 0.199(3) 0.32(1) 0.250(4) 1. 0 d
H37 H1+ 4 a 0.209(3) 0.38(1) 0.717(4) 1. 0 d
H38 H1+ 4 a 0.273(3) 0.45(1) 0.750(4) 1. 0 d

loop_
_atom_type_symbol
_atom_type_oxidation_number
N3- -3.000
P5+ 5.000
O2- -2.000
H1+ 1.000
